data_4089435
loop_
_publ_author_name
'Collado, Alba'
'Balogh, J\'anos'
'Meiries, Sebastien'
'Slawin, Alexandra M. Z.'
'Falivene, Laura'
'Cavallo, Luigi'
'Nolan, Steven P.'

_publ_section_title
;
 Steric and Electronic Parameters of a Bulky yet Flexible N-Heterocyclic
 Carbene: 1,3-Bis(2,6-bis(1-ethylpropyl)phenyl)imidazol-2-ylidene (IPent)
;
_journal_issue 11
_journal_name_full Organometallics
_journal_page_first 3249
_journal_paper_doi 10.1021/om400168b
_journal_volume 32
_journal_year 2013
_chemical_formula_moiety 'C38 H52 N2 Ni O3'
_chemical_formula_sum 'C38 H52 N2 Ni O3'
_chemical_formula_weight 643.54
_space_group_IT_number 14
_space_group_name_Hall '-P 2yn'
_space_group_name_H-M_alt 'P 1 21/n 1'
_symmetry_cell_setting monoclinic
_symmetry_Int_Tables_number 14
_symmetry_space_group_name_Hall '-P 2yn'
_symmetry_space_group_name_H-M 'P 1 21/n 1'
_atom_sites_solution_hydrogens geom
_atom_sites_solution_primary direct
_atom_sites_solution_secondary difmap
_cell_angle_alpha 90.0000
_cell_angle_beta 101.239(5)
_cell_angle_gamma 90.0000
_cell_formula_units_Z 4
_cell_length_a 8.3859(15)
_cell_length_b 21.075(4)
_cell_length_c 20.457(4)
_cell_measurement_reflns_used 11758
_cell_measurement_temperature 93
_cell_measurement_theta_max 25.35
_cell_measurement_theta_min 2.18
_cell_volume 3546.1(12)
_computing_cell_refinement 'CrystalClear-SM Expert 2.0 rc13'
_computing_data_collection 'CrystalClear-SM Expert 2.0 rc13 (Rigaku, 2009)'
_computing_data_reduction 'CrystalClear-SM Expert 2.0 rc13'
_computing_molecular_graphics 'CrystalStructure 4.0'
_computing_publication_material 'CrystalStructure 4.0 (Rigaku, 2010)'
_computing_structure_refinement 'SHELXL97 (Sheldrick, 2008)'
_computing_structure_solution 'DIRDIF99-PATTY (Gould, et al., 1999)'
_diffrn_ambient_temperature 93
_diffrn_detector_area_resol_mean 14.629
_diffrn_measured_fraction_theta_full 0.992
_diffrn_measured_fraction_theta_max 0.987
_diffrn_measurement_device_type 'Rigaku Mercury70'
_diffrn_measurement_method \w
_diffrn_radiation_type 'Mo K\a'
_diffrn_radiation_wavelength 0.71075
_diffrn_reflns_av_R_equivalents 0.0607
_diffrn_reflns_limit_h_max 9
_diffrn_reflns_limit_h_min -9
_diffrn_reflns_limit_k_max 25
_diffrn_reflns_limit_k_min -21
_diffrn_reflns_limit_l_max 17
_diffrn_reflns_limit_l_min -24
_diffrn_reflns_number 22380
_diffrn_reflns_theta_full 25.00
_diffrn_reflns_theta_max 25.36
_diffrn_standards_number 0
_exptl_absorpt_coefficient_mu 0.584
_exptl_absorpt_correction_T_max 0.983
_exptl_absorpt_correction_T_min 0.738
_exptl_absorpt_correction_type multi-scan
_exptl_absorpt_process_details 'REQAB (Rigaku, 1998)'
_exptl_crystal_colour colorless
_exptl_crystal_density_diffrn 1.205
_exptl_crystal_density_method 'not measured'
_exptl_crystal_description prism
_exptl_crystal_F_000 1384.00
_exptl_crystal_size_max 0.120
_exptl_crystal_size_mid 0.120
_exptl_crystal_size_min 0.030
_refine_diff_density_max 2.460
_refine_diff_density_min -1.020
_refine_ls_extinction_method none
_refine_ls_goodness_of_fit_ref 0.870
_refine_ls_hydrogen_treatment constr
_refine_ls_number_parameters 397
_refine_ls_number_reflns 6431
_refine_ls_number_restraints 20
_refine_ls_R_factor_gt 0.0805
_refine_ls_shift/su_max 0.039
_refine_ls_structure_factor_coef Fsqd
_refine_ls_weighting_details 'w = 1/[\s^2^(Fo^2^)+(0.1617P)^2^+13.6756P] where P=(Fo^2^+2Fc^2^)/3'
_refine_ls_weighting_scheme calc
_refine_ls_wR_factor_ref 0.2465
_reflns_number_gt 5257
_reflns_number_total 6431
_reflns_threshold_expression F^2^>2.0\s(F^2^)
_cod_data_source_file om400168b_si_003.cif
_cod_data_source_block 4
_cod_database_code 4089435

loop_
_symmetry_equiv_pos_site_id
_symmetry_equiv_pos_as_xyz
1 +X,+Y,+Z
2 1/2-X,1/2+Y,1/2-Z
3 -X,-Y,-Z
4 1/2+X,1/2-Y,1/2+Z

loop_
_atom_site_label
_atom_site_type_symbol
_atom_site_fract_x
_atom_site_fract_y
_atom_site_fract_z
_atom_site_U_iso_or_equiv
_atom_site_adp_type
_atom_site_occupancy
_atom_site_symmetry_multiplicity
_atom_site_calc_flag
_atom_site_refinement_flags
Ni1 Ni 0.25055(6) 0.21498(2) 0.21305(3) 0.0239(3) Uani 1.0 4 d .
O38 O 0.0786(4) 0.09841(15) 0.2376(2) 0.0416(9) Uani 1.0 4 d .
O39 O 0.1698(5) 0.2391(3) 0.06900(18) 0.0552(11) Uani 1.0 4 d .
O40 O 0.1085(5) 0.31935(15) 0.27661(19) 0.0428(9) Uani 1.0 4 d .
N2 N 0.5723(4) 0.15126(16) 0.26448(17) 0.0226(8) Uani 1.0 4 d .
N5 N 0.6051(4) 0.25068(16) 0.25273(17) 0.0229(8) Uani 1.0 4 d .
C1 C 0.4867(5) 0.20528(19) 0.2457(2) 0.0230(9) Uani 1.0 4 d .
C3 C 0.7381(5) 0.1630(2) 0.2829(2) 0.0260(10) Uani 1.0 4 d .
C4 C 0.7577(5) 0.2254(2) 0.2754(3) 0.0268(9) Uani 1.0 4 d .
C6 C 0.5047(5) 0.08885(18) 0.2697(2) 0.0227(9) Uani 1.0 4 d .
C7 C 0.4708(5) 0.05015(19) 0.2124(2) 0.0237(9) Uani 1.0 4 d .
C8 C 0.4147(5) -0.0108(2) 0.2211(3) 0.0286(10) Uani 1.0 4 d .
C9 C 0.3911(6) -0.0319(2) 0.2820(3) 0.0314(10) Uani 1.0 4 d .
C10 C 0.4252(6) 0.0073(2) 0.3369(3) 0.0316(10) Uani 1.0 4 d .
C11 C 0.4832(5) 0.0685(2) 0.3323(2) 0.0267(9) Uani 1.0 4 d .
C12 C 0.5045(5) 0.0725(2) 0.1457(2) 0.0263(9) Uani 1.0 4 d .
C13 C 0.6837(6) 0.0588(3) 0.1434(3) 0.0341(11) Uani 1.0 4 d .
C14 C 0.7426(7) 0.0889(4) 0.0853(3) 0.0529(15) Uani 1.0 4 d .
C15 C 0.3923(6) 0.0422(2) 0.0851(3) 0.0318(10) Uani 1.0 4 d .
C16 C 0.2110(6) 0.0537(3) 0.0815(3) 0.0372(11) Uani 1.0 4 d .
C17 C 0.5164(6) 0.1120(3) 0.3936(3) 0.0324(10) Uani 1.0 4 d .
C18 C 0.6069(7) 0.0780(3) 0.4562(3) 0.0434(13) Uani 1.0 4 d .
C19 C 0.7691(7) 0.0507(3) 0.4487(3) 0.0539(15) Uani 1.0 4 d .
C20 C 0.3593(7) 0.1445(3) 0.4043(3) 0.0445(13) Uani 1.0 4 d .
C21 C 0.2206(7) 0.1003(3) 0.4147(3) 0.0534(15) Uani 1.0 4 d .
C22 C 0.5765(5) 0.31803(19) 0.2405(3) 0.0270(10) Uani 1.0 4 d .
C23 C 0.5633(6) 0.3573(3) 0.2946(3) 0.0375(12) Uani 1.0 4 d .
C24 C 0.5379(6) 0.4215(3) 0.2813(4) 0.0453(14) Uani 1.0 4 d .
C25 C 0.5274(7) 0.4450(3) 0.2183(4) 0.0536(17) Uani 1.0 4 d .
C26 C 0.5433(7) 0.4058(3) 0.1661(3) 0.0477(15) Uani 1.0 4 d .
C27 C 0.5700(6) 0.3409(2) 0.1765(3) 0.0308(10) Uani 1.0 4 d .
C28 C 0.5826(8) 0.3327(4) 0.3654(4) 0.0641(17) Uani 1.0 4 d .
C29 C 0.7305(9) 0.3680(4) 0.4168(4) 0.0676(18) Uani 1.0 4 d .
C30 C 0.8797(9) 0.3700(3) 0.3972(3) 0.066(2) Uani 1.0 4 d .
C31 C 0.4572(11) 0.3105(4) 0.4033(5) 0.102(3) Uani 1.0 4 d .
C32 C 0.3696(13) 0.3722(5) 0.4130(6) 0.116(4) Uani 1.0 4 d .
C33 C 0.5980(6) 0.2979(2) 0.1193(3) 0.0318(10) Uani 1.0 4 d .
C34 C 0.7798(7) 0.2904(2) 0.1189(3) 0.0362(12) Uani 1.0 4 d .
C35 C 0.8674(7) 0.3524(3) 0.1092(3) 0.0454(13) Uani 1.0 4 d .
C36 C 0.4994(8) 0.3198(3) 0.0517(3) 0.0463(14) Uani 1.0 4 d .
C37 C 0.4971(9) 0.2708(3) -0.0034(3) 0.0571(17) Uani 1.0 4 d .
C38 C 0.1502(5) 0.1427(2) 0.2292(3) 0.0317(10) Uani 1.0 4 d .
C39 C 0.2073(6) 0.2293(3) 0.1249(3) 0.0358(11) Uani 1.0 4 d .
C40 C 0.1715(6) 0.27948(19) 0.2529(3) 0.0274(10) Uani 1.0 4 d .
H3 H 0.8211 0.1326 0.2978 0.0312 Uiso 1.0 4 calc R
H4 H 0.8576 0.2480 0.2841 0.0322 Uiso 1.0 4 calc R
H8 H 0.3922 -0.0386 0.1839 0.0343 Uiso 1.0 4 calc R
H9 H 0.3512 -0.0735 0.2863 0.0376 Uiso 1.0 4 calc R
H10 H 0.4086 -0.0079 0.3788 0.0380 Uiso 1.0 4 calc R
H12 H 0.4879 0.1195 0.1430 0.0316 Uiso 1.0 4 calc R
H13A H 0.7524 0.0742 0.1854 0.0409 Uiso 1.0 4 calc R
H13B H 0.6987 0.0123 0.1415 0.0409 Uiso 1.0 4 calc R
H14A H 0.7316 0.1351 0.0874 0.0635 Uiso 1.0 4 calc R
H14B H 0.6775 0.0731 0.0435 0.0635 Uiso 1.0 4 calc R
H14C H 0.8571 0.0779 0.0875 0.0635 Uiso 1.0 4 calc R
H15A H 0.4224 0.0590 0.0440 0.0382 Uiso 1.0 4 calc R
H15B H 0.4121 -0.0042 0.0861 0.0382 Uiso 1.0 4 calc R
H16A H 0.1890 0.0993 0.0790 0.0446 Uiso 1.0 4 calc R
H16B H 0.1788 0.0361 0.1214 0.0446 Uiso 1.0 4 calc R
H16C H 0.1488 0.0328 0.0418 0.0446 Uiso 1.0 4 calc R
H17 H 0.5900 0.1465 0.3836 0.0388 Uiso 1.0 4 calc R
H18A H 0.6247 0.1084 0.4938 0.0521 Uiso 1.0 4 calc R
H18B H 0.5376 0.0433 0.4675 0.0521 Uiso 1.0 4 calc R
H19A H 0.8401 0.0850 0.4391 0.0647 Uiso 1.0 4 calc R
H19B H 0.7526 0.0200 0.4120 0.0647 Uiso 1.0 4 calc R
H19C H 0.8198 0.0295 0.4902 0.0647 Uiso 1.0 4 calc R
H20A H 0.3867 0.1726 0.4437 0.0534 Uiso 1.0 4 calc R
H20B H 0.3186 0.1717 0.3652 0.0534 Uiso 1.0 4 calc R
H21A H 0.2574 0.0738 0.4541 0.0641 Uiso 1.0 4 calc R
H21B H 0.1889 0.0731 0.3755 0.0641 Uiso 1.0 4 calc R
H21C H 0.1271 0.1258 0.4211 0.0641 Uiso 1.0 4 calc R
H24 H 0.5275 0.4496 0.3165 0.0544 Uiso 1.0 4 calc R
H25 H 0.5090 0.4890 0.2104 0.0643 Uiso 1.0 4 calc R
H26 H 0.5360 0.4231 0.1227 0.0572 Uiso 1.0 4 calc R
H28 H 0.6368 0.2912 0.3601 0.0770 Uiso 1.0 4 calc R
H29A H 0.6964 0.4121 0.4237 0.0811 Uiso 1.0 4 calc R
H29B H 0.7453 0.3461 0.4604 0.0811 Uiso 1.0 4 calc R
H30A H 0.8677 0.3918 0.3542 0.0794 Uiso 1.0 4 calc R
H30B H 0.9187 0.3267 0.3928 0.0794 Uiso 1.0 4 calc R
H30C H 0.9581 0.3930 0.4307 0.0794 Uiso 1.0 4 calc R
H31A H 0.5082 0.2914 0.4465 0.1222 Uiso 1.0 4 calc R
H31B H 0.3823 0.2793 0.3772 0.1222 Uiso 1.0 4 calc R
H32A H 0.3231 0.3905 0.3695 0.1394 Uiso 1.0 4 calc R
H32B H 0.4470 0.4022 0.4385 0.1394 Uiso 1.0 4 calc R
H32C H 0.2824 0.3634 0.4375 0.1394 Uiso 1.0 4 calc R
H33 H 0.5565 0.2549 0.1281 0.0381 Uiso 1.0 4 calc R
H34A H 0.7924 0.2607 0.0828 0.0435 Uiso 1.0 4 calc R
H34B H 0.8335 0.2711 0.1617 0.0435 Uiso 1.0 4 calc R
H35A H 0.8586 0.3818 0.1454 0.0545 Uiso 1.0 4 calc R
H35B H 0.8173 0.3714 0.0664 0.0545 Uiso 1.0 4 calc R
H35C H 0.9822 0.3436 0.1095 0.0545 Uiso 1.0 4 calc R
H36A H 0.5464 0.3598 0.0387 0.0555 Uiso 1.0 4 calc R
H36B H 0.3863 0.3286 0.0565 0.0555 Uiso 1.0 4 calc R
H37A H 0.4490 0.2312 0.0089 0.0685 Uiso 1.0 4 calc R
H37B H 0.6085 0.2627 -0.0093 0.0685 Uiso 1.0 4 calc R
H37C H 0.4323 0.2870 -0.0451 0.0685 Uiso 1.0 4 calc R

loop_
_atom_site_aniso_label
_atom_site_aniso_U_11
_atom_site_aniso_U_22
_atom_site_aniso_U_33
_atom_site_aniso_U_12
_atom_site_aniso_U_13
_atom_site_aniso_U_23
Ni1 0.0173(4) 0.0227(4) 0.0312(4) -0.00065(18) 0.0035(3) -0.0033(2)
O38 0.0285(18) 0.0289(18) 0.068(3) -0.0086(14) 0.0104(16) -0.0011(16)
O39 0.047(3) 0.083(3) 0.031(2) 0.006(2) -0.0055(17) -0.0091(19)
O40 0.045(2) 0.0277(17) 0.060(3) 0.0042(15) 0.0197(18) -0.0055(16)
N2 0.0191(17) 0.0257(18) 0.0235(18) -0.0010(13) 0.0051(13) -0.0020(14)
N5 0.0186(17) 0.0236(18) 0.0262(18) -0.0012(13) 0.0041(14) -0.0034(14)
C1 0.023(3) 0.024(2) 0.022(2) -0.0014(15) 0.0065(17) -0.0052(16)
C3 0.017(2) 0.030(3) 0.030(3) -0.0001(16) 0.0027(17) 0.0015(17)
C4 0.017(2) 0.032(3) 0.031(3) -0.0022(16) 0.0025(17) -0.0024(18)
C6 0.021(2) 0.0202(19) 0.027(2) -0.0001(15) 0.0034(16) 0.0000(16)
C7 0.020(2) 0.024(2) 0.026(3) 0.0037(15) 0.0032(16) -0.0001(16)
C8 0.028(3) 0.025(2) 0.032(3) 0.0030(17) 0.0023(18) -0.0032(18)
C9 0.029(3) 0.023(3) 0.040(3) -0.0002(17) 0.0025(19) 0.0026(18)
C10 0.031(3) 0.031(3) 0.033(3) -0.0013(18) 0.0082(19) 0.0033(19)
C11 0.027(3) 0.028(3) 0.025(3) -0.0027(17) 0.0055(17) -0.0005(17)
C12 0.027(3) 0.024(2) 0.028(3) 0.0030(16) 0.0040(17) -0.0017(17)
C13 0.031(3) 0.045(3) 0.026(3) 0.007(2) 0.0058(18) -0.004(2)
C14 0.040(3) 0.078(5) 0.043(3) 0.003(3) 0.014(3) 0.001(3)
C15 0.036(3) 0.032(3) 0.025(3) 0.0049(19) 0.0002(19) -0.0027(18)
C16 0.034(3) 0.038(3) 0.035(3) 0.002(2) -0.005(2) -0.004(2)
C17 0.037(3) 0.037(3) 0.025(3) -0.011(2) 0.0103(19) -0.0033(19)
C18 0.052(4) 0.047(3) 0.029(3) -0.017(3) 0.003(3) -0.002(3)
C19 0.054(4) 0.055(4) 0.045(4) -0.005(3) -0.012(3) 0.002(3)
C20 0.053(4) 0.049(3) 0.034(3) -0.005(3) 0.013(3) -0.012(3)
C21 0.049(4) 0.072(4) 0.046(4) -0.007(3) 0.025(3) -0.016(3)
C22 0.017(2) 0.021(2) 0.042(3) -0.0018(16) 0.0027(17) -0.0078(18)
C23 0.028(3) 0.032(3) 0.057(4) -0.0086(19) 0.019(3) -0.019(3)
C24 0.028(3) 0.033(3) 0.076(4) -0.002(2) 0.013(3) -0.025(3)
C25 0.038(3) 0.022(3) 0.090(5) 0.008(2) -0.014(3) -0.015(3)
C26 0.051(4) 0.024(3) 0.055(4) 0.004(2) -0.021(3) 0.000(3)
C27 0.027(3) 0.023(2) 0.036(3) -0.0002(17) -0.0106(19) -0.0036(18)
C28 0.0666(19) 0.0636(19) 0.0640(19) -0.0036(10) 0.0172(11) -0.0015(10)
C29 0.069(5) 0.078(5) 0.055(4) 0.003(4) 0.008(4) -0.000(4)
C30 0.102(6) 0.051(4) 0.041(4) -0.039(4) 0.003(4) -0.000(3)
C31 0.102(3) 0.102(3) 0.102(3) -0.0008(11) 0.0194(12) -0.0001(11)
C32 0.116(4) 0.115(4) 0.117(4) 0.0001(11) 0.0201(12) -0.0018(11)
C33 0.044(3) 0.021(2) 0.028(3) -0.0033(18) -0.001(2) 0.0006(17)
C34 0.052(4) 0.027(3) 0.028(3) -0.000(2) 0.003(3) -0.0009(18)
C35 0.054(4) 0.040(3) 0.041(3) -0.003(3) 0.005(3) 0.003(3)
C36 0.063(4) 0.029(3) 0.035(3) -0.012(3) -0.018(3) 0.004(2)
C37 0.088(5) 0.044(3) 0.031(3) -0.020(3) -0.008(3) 0.001(3)
C38 0.019(3) 0.029(3) 0.046(3) 0.0042(18) 0.0027(19) -0.005(2)
C39 0.019(3) 0.043(3) 0.043(3) 0.0012(19) 0.001(2) -0.011(3)
C40 0.024(3) 0.025(3) 0.033(3) -0.0044(17) 0.0056(18) 0.0038(18)

loop_
_atom_type_symbol
_atom_type_description
_atom_type_scat_dispersion_real
_atom_type_scat_dispersion_imag
_atom_type_scat_source
C C 0.0033 0.0016
;
International Tables for Crystallography
(1992, Vol. C, Tables 4.2.6.8 and 6.1.1.4)
;
H H 0.0000 0.0000
;
International Tables for Crystallography
(1992, Vol. C, Table 6.1.1.4)
;
N N 0.0061 0.0033
;
International Tables for Crystallography
(1992, Vol. C, Tables 4.2.6.8 and 6.1.1.4)
;
Ni Ni 0.3393 1.1124
;
International Tables for Crystallography
(1992, Vol. C, Tables 4.2.6.8 and 6.1.1.4)
;
O O 0.0106 0.0060
;
International Tables for Crystallography
(1992, Vol. C, Tables 4.2.6.8 and 6.1.1.4)
;

loop_
_geom_angle_atom_site_label_1
_geom_angle_atom_site_label_2
_geom_angle_atom_site_label_3
_geom_angle
_geom_angle_publ_flag
C1 Ni1 C38 108.94(18) yes
C1 Ni1 C39 110.5(2) yes
C1 Ni1 C40 111.30(18) yes
C38 Ni1 C39 108.4(3) yes
C38 Ni1 C40 109.4(3) yes
C39 Ni1 C40 108.2(3) yes
C1 N2 C3 111.9(4) yes
C1 N2 C6 126.1(4) yes
C3 N2 C6 121.9(4) yes
C1 N5 C4 111.8(4) yes
C1 N5 C22 125.0(4) yes
C4 N5 C22 123.1(4) yes
Ni1 C1 N2 128.4(3) yes
Ni1 C1 N5 128.6(3) yes
N2 C1 N5 102.9(4) yes
N2 C3 C4 106.4(4) yes
N5 C4 C3 107.0(4) yes
N2 C6 C7 118.9(4) yes
N2 C6 C11 118.1(4) yes
C7 C6 C11 123.0(4) yes
C6 C7 C8 116.4(4) yes
C6 C7 C12 121.6(4) yes
C8 C7 C12 121.8(4) yes
C7 C8 C9 121.8(4) yes
C8 C9 C10 120.1(4) yes
C9 C10 C11 121.4(5) yes
C6 C11 C10 117.2(4) yes
C6 C11 C17 122.2(4) yes
C10 C11 C17 120.6(4) yes
C7 C12 C13 108.8(4) yes
C7 C12 C15 113.8(4) yes
C13 C12 C15 110.2(4) yes
C12 C13 C14 114.6(4) yes
C12 C15 C16 114.8(4) yes
C11 C17 C18 112.7(4) yes
C11 C17 C20 111.0(4) yes
C18 C17 C20 112.8(5) yes
C17 C18 C19 113.7(5) yes
C17 C20 C21 116.2(5) yes
N5 C22 C23 118.4(4) yes
N5 C22 C27 118.5(4) yes
C23 C22 C27 123.0(4) yes
C22 C23 C24 116.8(5) yes
C22 C23 C28 122.7(5) yes
C24 C23 C28 120.4(6) yes
C23 C24 C25 121.2(6) yes
C24 C25 C26 121.0(5) yes
C25 C26 C27 120.5(6) yes
C22 C27 C26 117.4(5) yes
C22 C27 C33 122.0(4) yes
C26 C27 C33 120.6(5) yes
C23 C28 C29 112.6(6) yes
C23 C28 C31 130.2(6) yes
C29 C28 C31 109.2(6) yes
C28 C29 C30 116.1(6) yes
C28 C31 C32 102.0(8) yes
C27 C33 C34 111.4(4) yes
C27 C33 C36 111.9(4) yes
C34 C33 C36 112.8(5) yes
C33 C34 C35 114.6(4) yes
C33 C36 C37 112.9(5) yes
Ni1 C38 O38 176.2(4) yes
Ni1 C39 O39 175.7(5) yes
Ni1 C40 O40 174.6(4) yes
N2 C3 H3 126.817 no
C4 C3 H3 126.817 no
N5 C4 H4 126.514 no
C3 C4 H4 126.523 no
C7 C8 H8 119.084 no
C9 C8 H8 119.082 no
C8 C9 H9 119.921 no
C10 C9 H9 119.937 no
C9 C10 H10 119.329 no
C11 C10 H10 119.321 no
C7 C12 H12 107.984 no
C13 C12 H12 107.988 no
C15 C12 H12 107.994 no
C12 C13 H13A 108.614 no
C12 C13 H13B 108.617 no
C14 C13 H13A 108.612 no
C14 C13 H13B 108.619 no
H13A C13 H13B 107.588 no
C13 C14 H14A 109.470 no
C13 C14 H14B 109.461 no
C13 C14 H14C 109.460 no
H14A C14 H14B 109.485 no
H14A C14 H14C 109.477 no
H14B C14 H14C 109.474 no
C12 C15 H15A 108.563 no
C12 C15 H15B 108.570 no
C16 C15 H15A 108.572 no
C16 C15 H15B 108.573 no
H15A C15 H15B 107.547 no
C15 C16 H16A 109.474 no
C15 C16 H16B 109.473 no
C15 C16 H16C 109.468 no
H16A C16 H16B 109.475 no
H16A C16 H16C 109.465 no
H16B C16 H16C 109.472 no
C11 C17 H17 106.623 no
C18 C17 H17 106.603 no
C20 C17 H17 106.612 no
C17 C18 H18A 108.833 no
C17 C18 H18B 108.822 no
C19 C18 H18A 108.826 no
C19 C18 H18B 108.816 no
H18A C18 H18B 107.685 no
C18 C19 H19A 109.465 no
C18 C19 H19B 109.476 no
C18 C19 H19C 109.472 no
H19A C19 H19B 109.472 no
H19A C19 H19C 109.469 no
H19B C19 H19C 109.473 no
C17 C20 H20A 108.233 no
C17 C20 H20B 108.227 no
C21 C20 H20A 108.228 no
C21 C20 H20B 108.228 no
H20A C20 H20B 107.367 no
C20 C21 H21A 109.470 no
C20 C21 H21B 109.472 no
C20 C21 H21C 109.469 no
H21A C21 H21B 109.469 no
H21A C21 H21C 109.477 no
H21B C21 H21C 109.471 no
C23 C24 H24 119.397 no
C25 C24 H24 119.393 no
C24 C25 H25 119.496 no
C26 C25 H25 119.475 no
C25 C26 H26 119.770 no
C27 C26 H26 119.752 no
C23 C28 H28 99.376 no
C29 C28 H28 99.377 no
C31 C28 H28 99.377 no
C28 C29 H29A 108.262 no
C28 C29 H29B 108.258 no
C30 C29 H29A 108.261 no
C30 C29 H29B 108.263 no
H29A C29 H29B 107.390 no
C29 C30 H30A 109.474 no
C29 C30 H30B 109.471 no
C29 C30 H30C 109.460 no
H30A C30 H30B 109.478 no
H30A C30 H30C 109.471 no
H30B C30 H30C 109.474 no
C28 C31 H31A 111.373 no
C28 C31 H31B 111.384 no
C32 C31 H31A 111.384 no
C32 C31 H31B 111.391 no
H31A C31 H31B 109.232 no
C31 C32 H32A 109.462 no
C31 C32 H32B 109.467 no
C31 C32 H32C 109.467 no
H32A C32 H32B 109.472 no
H32A C32 H32C 109.477 no
H32B C32 H32C 109.482 no
C27 C33 H33 106.800 no
C34 C33 H33 106.797 no
C36 C33 H33 106.792 no
C33 C34 H34A 108.616 no
C33 C34 H34B 108.612 no
C35 C34 H34A 108.623 no
C35 C34 H34B 108.626 no
H34A C34 H34B 107.573 no
C34 C35 H35A 109.461 no
C34 C35 H35B 109.469 no
C34 C35 H35C 109.469 no
H35A C35 H35B 109.475 no
H35A C35 H35C 109.470 no
H35B C35 H35C 109.484 no
C33 C36 H36A 109.014 no
C33 C36 H36B 109.019 no
C37 C36 H36A 109.012 no
C37 C36 H36B 109.009 no
H36A C36 H36B 107.778 no
C36 C37 H37A 109.467 no
C36 C37 H37B 109.469 no
C36 C37 H37C 109.472 no
H37A C37 H37B 109.477 no
H37A C37 H37C 109.473 no
H37B C37 H37C 109.470 no

loop_
_geom_bond_atom_site_label_1
_geom_bond_atom_site_label_2
_geom_bond_distance
_geom_bond_publ_flag
Ni1 C1 1.973(4) yes
Ni1 C38 1.802(5) yes
Ni1 C39 1.794(6) yes
Ni1 C40 1.779(5) yes
O38 C38 1.141(6) yes
O39 C39 1.144(7) yes
O40 C40 1.149(6) yes
N2 C1 1.361(6) yes
N2 C3 1.390(5) yes
N2 C6 1.445(6) yes
N5 C1 1.366(6) yes
N5 C4 1.381(5) yes
N5 C22 1.453(6) yes
C3 C4 1.338(7) yes
C6 C7 1.411(6) yes
C6 C11 1.394(7) yes
C7 C8 1.391(6) yes
C7 C12 1.521(7) yes
C8 C9 1.372(7) yes
C9 C10 1.379(7) yes
C10 C11 1.388(7) yes
C11 C17 1.535(7) yes
C12 C13 1.540(7) yes
C12 C15 1.541(6) yes
C13 C14 1.513(8) yes
C15 C16 1.527(7) yes
C17 C18 1.532(7) yes
C17 C20 1.538(8) yes
C18 C19 1.512(9) yes
C20 C21 1.537(9) yes
C22 C23 1.404(7) yes
C22 C27 1.388(7) yes
C23 C24 1.389(7) yes
C23 C28 1.516(9) yes
C24 C25 1.366(10) yes
C25 C26 1.377(9) yes
C26 C27 1.395(7) yes
C27 C33 1.534(7) yes
C28 C29 1.640(10) yes
C28 C31 1.498(13) yes
C29 C30 1.387(11) yes
C31 C32 1.526(14) yes
C33 C34 1.534(8) yes
C33 C36 1.537(7) yes
C34 C35 1.530(8) yes
C36 C37 1.526(8) yes
C3 H3 0.950 no
C4 H4 0.950 no
C8 H8 0.950 no
C9 H9 0.950 no
C10 H10 0.950 no
C12 H12 1.000 no
C13 H13A 0.990 no
C13 H13B 0.990 no
C14 H14A 0.980 no
C14 H14B 0.980 no
C14 H14C 0.980 no
C15 H15A 0.990 no
C15 H15B 0.990 no
C16 H16A 0.980 no
C16 H16B 0.980 no
C16 H16C 0.980 no
C17 H17 1.000 no
C18 H18A 0.990 no
C18 H18B 0.990 no
C19 H19A 0.980 no
C19 H19B 0.980 no
C19 H19C 0.980 no
C20 H20A 0.990 no
C20 H20B 0.990 no
C21 H21A 0.980 no
C21 H21B 0.980 no
C21 H21C 0.980 no
C24 H24 0.950 no
C25 H25 0.950 no
C26 H26 0.950 no
C28 H28 1.000 no
C29 H29A 0.990 no
C29 H29B 0.990 no
C30 H30A 0.980 no
C30 H30B 0.980 no
C30 H30C 0.980 no
C31 H31A 0.990 no
C31 H31B 0.990 no
C32 H32A 0.980 no
C32 H32B 0.980 no
C32 H32C 0.980 no
C33 H33 1.000 no
C34 H34A 0.990 no
C34 H34B 0.990 no
C35 H35A 0.980 no
C35 H35B 0.980 no
C35 H35C 0.980 no
C36 H36A 0.990 no
C36 H36B 0.990 no
C37 H37A 0.980 no
C37 H37B 0.980 no
C37 H37C 0.980 no

loop_
_geom_contact_atom_site_label_1
_geom_contact_atom_site_label_2
_geom_contact_distance
_geom_contact_publ_flag
_geom_contact_site_symmetry_2
Ni1 C6 3.463(4) no .
Ni1 C22 3.451(4) no .
O38 C6 3.510(5) no .
O38 C7 3.574(6) no .
O38 C21 3.587(7) no .
O39 C36 3.323(8) no .
O39 C37 3.429(9) no .
O40 C31 3.514(9) no .
O40 C32 3.382(11) no .
N2 C12 2.906(6) no .
N2 C13 3.421(6) no .
N2 C17 2.893(6) no .
N2 C22 3.550(6) no .
N2 C38 3.477(6) no .
N5 C6 3.546(6) no .
N5 C28 2.915(8) no .
N5 C33 2.895(6) no .
N5 C34 3.450(7) no .
C1 C7 3.337(6) no .
C1 C11 3.386(6) no .
C1 C12 3.486(6) no .
C1 C17 3.578(7) no .
C1 C23 3.381(7) no .
C1 C27 3.325(6) no .
C1 C33 3.507(7) no .
C3 C7 3.391(6) no .
C3 C11 3.224(7) no .
C3 C13 3.558(7) no .
C3 C17 3.374(7) no .
C3 C22 3.579(6) no .
C4 C6 3.564(6) no .
C4 C23 3.285(7) no .
C4 C27 3.357(6) no .
C4 C28 3.421(9) no .
C4 C33 3.558(6) no .
C4 C34 3.520(7) no .
C6 C9 2.745(6) no .
C6 C13 3.293(7) no .
C6 C20 3.428(8) no .
C6 C38 3.139(6) no .
C7 C10 2.798(7) no .
C7 C16 3.107(6) no .
C7 C38 3.393(6) no .
C8 C11 2.790(6) no .
C8 C13 3.341(7) no .
C8 C15 2.970(7) no .
C8 C16 3.320(7) no .
C10 C18 3.008(7) no .
C10 C19 3.437(7) no .
C10 C20 3.295(8) no .
C10 C21 3.221(8) no .
C11 C19 3.055(7) no .
C11 C21 3.096(8) no .
C11 C38 3.521(6) no .
C14 C15 3.098(8) no .
C18 C21 3.219(8) no .
C20 C31 3.595(10) no .
C22 C25 2.732(7) no .
C22 C34 3.329(8) no .
C22 C40 3.549(7) no .
C23 C26 2.795(8) no .
C23 C30 3.057(8) no .
C23 C32 3.184(14) no .
C24 C27 2.789(8) no .
C24 C29 3.135(9) no .
C24 C30 3.517(9) no .
C24 C31 3.580(12) no .
C24 C32 3.439(14) no .
C26 C34 3.395(8) no .
C26 C35 3.353(9) no .
C26 C36 2.927(8) no .
C27 C35 3.083(8) no .
C29 C32 3.014(14) no .
C31 C40 3.571(10) no .
C34 C37 3.121(8) no .
C35 C36 3.156(8) no .
O38 C3 3.449(6) no 1_455
O38 C13 3.590(6) no 1_455
O38 C25 3.518(7) no 2_545
O40 C4 3.542(6) no 1_455
O40 C8 3.586(6) no 2_555
O40 C9 3.357(6) no 2_555
O40 C30 3.571(9) no 1_455
C3 O38 3.449(6) no 1_655
C4 O40 3.542(6) no 1_655
C8 O40 3.586(6) no 2_545
C9 O40 3.357(6) no 2_545
C9 C25 3.543(8) no 2_545
C13 O38 3.590(6) no 1_655
C25 O38 3.518(7) no 2_555
C25 C9 3.543(8) no 2_555
C30 O40 3.571(9) no 1_655
Ni1 H12 3.3440 no .
Ni1 H20B 3.1860 no .
Ni1 H31B 3.5900 no .
Ni1 H33 3.4710 no .
O38 H16A 3.5418 no .
O38 H16B 2.9761 no .
O38 H20B 3.3477 no .
O38 H21B 2.8424 no .
O39 H16A 2.9538 no .
O39 H33 3.2500 no .
O39 H36B 2.6659 no .
O39 H37A 2.8540 no .
O40 H31B 2.8943 no .
O40 H32A 2.7864 no .
O40 H32C 3.4563 no .
N2 H4 3.1091 no .
N2 H12 2.5381 no .
N2 H13A 2.9137 no .
N2 H17 2.4143 no .
N2 H20B 3.2656 no .
N2 H28 3.5222 no .
N2 H33 3.5248 no .
N5 H3 3.1097 no .
N5 H12 3.5769 no .
N5 H17 3.4843 no .
N5 H28 2.3231 no .
N5 H31B 3.4918 no .
N5 H33 2.5038 no .
N5 H34B 2.9515 no .
C1 H3 3.1904 no .
C1 H4 3.1857 no .
C1 H12 2.7733 no .
C1 H17 3.0491 no .
C1 H20B 3.1321 no .
C1 H28 3.0326 no .
C1 H31B 3.3707 no .
C1 H33 2.7867 no .
C3 H12 3.3309 no .
C3 H13A 2.7545 no .
C3 H17 2.6276 no .
C3 H19A 3.5451 no .
C3 H28 3.3234 no .
C3 H34B 3.5714 no .
C4 H17 3.2946 no .
C4 H28 2.5762 no .
C4 H30B 3.2994 no .
C4 H33 3.2146 no .
C4 H34B 2.7058 no .
C6 H3 2.7619 no .
C6 H8 3.2465 no .
C6 H10 3.2377 no .
C6 H12 2.6492 no .
C6 H13A 2.9644 no .
C6 H17 2.6000 no .
C6 H19B 3.5410 no .
C6 H20B 3.2380 no .
C7 H3 3.5642 no .
C7 H9 3.2669 no .
C7 H13A 2.5784 no .
C7 H13B 2.7340 no .
C7 H15A 3.3948 no .
C7 H15B 2.7808 no .
C7 H16A 3.4043 no .
C7 H16B 2.7885 no .
C8 H10 3.2368 no .
C8 H12 3.2939 no .
C8 H13A 3.5453 no .
C8 H13B 3.1743 no .
C8 H15B 2.7616 no .
C8 H16B 2.7356 no .
C9 H21B 3.5619 no .
C10 H8 3.2364 no .
C10 H17 3.3017 no .
C10 H18B 2.7596 no .
C10 H19B 2.8856 no .
C10 H21A 3.3177 no .
C10 H21B 2.6600 no .
C11 H3 3.3361 no .
C11 H9 3.2665 no .
C11 H18A 3.3924 no .
C11 H18B 2.7659 no .
C11 H19A 3.3615 no .
C11 H19B 2.7154 no .
C11 H20A 3.3729 no .
C11 H20B 2.7292 no .
C11 H21A 3.4133 no .
C11 H21B 2.7800 no .
C12 H8 2.6947 no .
C12 H14A 2.7702 no .
C12 H14B 2.7687 no .
C12 H14C 3.3987 no .
C12 H16A 2.7878 no .
C12 H16B 2.7863 no .
C12 H16C 3.4127 no .
C13 H3 3.5081 no .
C13 H8 3.4152 no .
C13 H15A 2.6839 no .
C13 H15B 2.6988 no .
C14 H12 2.7111 no .
C14 H15A 2.7275 no .
C14 H15B 3.3980 no .
C15 H8 2.6425 no .
C15 H13A 3.3716 no .
C15 H13B 2.6788 no .
C15 H14A 3.4464 no .
C15 H14B 2.7689 no .
C16 H8 3.0389 no .
C16 H12 2.7859 no .
C17 H3 3.5372 no .
C17 H10 2.6798 no .
C17 H19A 2.7516 no .
C17 H19B 2.7443 no .
C17 H19C 3.3824 no .
C17 H21A 2.8183 no .
C17 H21B 2.8203 no .
C17 H21C 3.4310 no .
C18 H10 2.7428 no .
C18 H20A 2.6953 no .
C18 H20B 3.3843 no .
C18 H21A 2.9242 no .
C18 H21B 3.5735 no .
C19 H10 3.3202 no .
C19 H17 2.7056 no .
C20 H10 3.2917 no .
C20 H18A 2.7013 no .
C20 H18B 2.7753 no .
C20 H31A 3.3865 no .
C20 H31B 2.9086 no .
C21 H10 2.9444 no .
C21 H17 3.4224 no .
C21 H18A 3.4636 no .
C21 H18B 2.9252 no .
C22 H4 2.7768 no .
C22 H24 3.2438 no .
C22 H26 3.2409 no .
C22 H28 2.4652 no .
C22 H30A 3.4026 no .
C22 H31B 3.5935 no .
C22 H33 2.6342 no .
C22 H34B 3.0945 no .
C23 H4 3.4135 no .
C23 H25 3.2524 no .
C23 H29A 2.8973 no .
C23 H29B 3.4452 no .
C23 H30A 2.7051 no .
C23 H30B 3.3167 no .
C23 H31A 3.5146 no .
C23 H31B 2.9764 no .
C23 H32A 2.8452 no .
C23 H32B 3.4095 no .
C24 H26 3.2400 no .
C24 H28 3.2105 no .
C24 H29A 2.9636 no .
C24 H30A 2.9428 no .
C24 H32A 2.8628 no .
C24 H32B 3.4712 no .
C26 H24 3.2393 no .
C26 H33 3.2819 no .
C26 H35A 2.8043 no .
C26 H35B 3.4338 no .
C26 H36A 2.7866 no .
C26 H36B 2.8737 no .
C27 H4 3.5260 no .
C27 H25 3.2598 no .
C27 H34A 3.3761 no .
C27 H34B 2.7202 no .
C27 H35A 2.7571 no .
C27 H35B 3.4059 no .
C27 H36A 2.8152 no .
C27 H36B 2.6440 no .
C28 H4 3.5720 no .
C28 H24 2.6658 no .
C28 H30A 2.7447 no .
C28 H30B 2.7670 no .
C28 H30C 3.4172 no .
C28 H32A 2.5107 no .
C28 H32B 2.5183 no .
C28 H32C 3.2224 no .
C29 H24 2.9508 no .
C29 H31A 2.6245 no .
C29 H31B 3.4283 no .
C29 H32A 3.3980 no .
C29 H32B 2.6035 no .
C30 H4 3.4403 no .
C30 H24 3.5160 no .
C30 H28 2.6229 no .
C31 H20A 3.1089 no .
C31 H20B 3.1866 no .
C31 H24 3.5354 no .
C31 H29A 2.9074 no .
C31 H29B 2.5817 no .
C32 H24 3.0557 no .
C32 H28 3.1707 no .
C32 H29A 2.8342 no .
C32 H29B 3.1586 no .
C33 H26 2.6928 no .
C33 H35A 2.7814 no .
C33 H35B 2.7806 no .
C33 H35C 3.4059 no .
C33 H37A 2.7458 no .
C33 H37B 2.7508 no .
C33 H37C 3.3879 no .
C34 H4 3.4322 no .
C34 H14A 3.3459 no .
C34 H26 3.4732 no .
C34 H36A 2.7225 no .
C34 H36B 3.3947 no .
C34 H37A 3.4479 no .
C34 H37B 2.7957 no .
C35 H26 3.2124 no .
C35 H33 3.4003 no .
C35 H36A 2.7991 no .
C35 H37B 3.4795 no .
C36 H26 2.6021 no .
C36 H34A 2.7170 no .
C36 H34B 3.3917 no .
C36 H35A 3.4937 no .
C36 H35B 2.8408 no .
C37 H33 2.6597 no .
C37 H34A 2.7543 no .
C37 H35B 3.5007 no .
C38 H16A 3.2808 no .
C38 H16B 3.1896 no .
C38 H20B 2.9291 no .
C38 H21B 3.2914 no .
C39 H12 3.2709 no .
C39 H16A 2.8899 no .
C39 H33 2.9659 no .
C39 H36B 3.0678 no .
C39 H37A 3.4089 no .
C40 H20B 3.2936 no .
C40 H31B 2.7990 no .
C40 H32A 3.4049 no .
H3 H4 2.4731 no .
H3 H13A 2.5741 no .
H3 H17 2.8712 no .
H3 H19A 3.0330 no .
H3 H19B 3.4554 no .
H4 H28 2.7925 no .
H4 H30A 3.3479 no .
H4 H30B 2.7420 no .
H4 H34B 2.5199 no .
H8 H9 2.3074 no .
H8 H12 3.5640 no .
H8 H13B 3.0632 no .
H8 H15A 3.5736 no .
H8 H15B 2.1652 no .
H8 H16B 2.5348 no .
H8 H16C 3.5461 no .
H9 H10 2.3189 no .
H10 H17 3.5833 no .
H10 H18B 2.2040 no .
H10 H19B 2.8922 no .
H10 H21A 2.7762 no .
H10 H21B 2.5021 no .
H12 H13A 2.4145 no .
H12 H13B 2.8716 no .
H12 H14A 2.5451 no .
H12 H14B 2.9811 no .
H12 H15A 2.3647 no .
H12 H15B 2.8735 no .
H12 H16A 2.6259 no .
H12 H16B 3.0910 no .
H12 H33 2.9385 no .
H12 H37A 3.5823 no .
H13A H14A 2.3563 no .
H13A H14B 2.8481 no .
H13A H14C 2.3393 no .
H13A H15B 3.5689 no .
H13B H14A 2.8481 no .
H13B H14B 2.3575 no .
H13B H14C 2.3381 no .
H13B H15A 2.9184 no .
H13B H15B 2.4743 no .
H14A H15A 3.0305 no .
H14A H33 3.1136 no .
H14A H34A 2.7007 no .
H14A H34B 3.2782 no .
H14A H37A 3.2893 no .
H14A H37B 3.3788 no .
H14B H15A 2.1621 no .
H14B H15B 3.0208 no .
H15A H16A 2.3691 no .
H15A H16B 2.8586 no .
H15A H16C 2.3517 no .
H15B H16A 2.8586 no .
H15B H16B 2.3703 no .
H15B H16C 2.3505 no .
H17 H18A 2.3574 no .
H17 H18B 2.8567 no .
H17 H19A 2.5368 no .
H17 H19B 2.9979 no .
H17 H19C 3.5929 no .
H17 H20A 2.3532 no .
H17 H20B 2.2952 no .
H17 H28 3.1252 no .
H17 H31A 3.4347 no .
H17 H31B 3.2865 no .
H18A H19A 2.3557 no .
H18A H19B 2.8499 no .
H18A H19C 2.3453 no .
H18A H20A 2.4638 no .
H18A H20B 3.5582 no .
H18A H21A 3.1152 no .
H18B H19A 2.8498 no .
H18B H19B 2.3616 no .
H18B H19C 2.3396 no .
H18B H20A 3.0050 no .
H18B H21A 2.3999 no .
H18B H21B 3.2163 no .
H20A H21A 2.3763 no .
H20A H21B 2.8629 no .
H20A H21C 2.3528 no .
H20A H31A 2.6988 no .
H20A H31B 2.6240 no .
H20B H21A 2.8630 no .
H20B H21B 2.3748 no .
H20B H21C 2.3545 no .
H20B H31A 3.2589 no .
H20B H31B 2.3310 no .
H24 H25 2.3004 no .
H24 H28 3.5297 no .
H24 H29A 2.4952 no .
H24 H30A 3.0592 no .
H24 H32A 2.5273 no .
H24 H32B 2.8878 no .
H25 H26 2.3157 no .
H26 H33 3.5499 no .
H26 H35A 2.7933 no .
H26 H35B 3.0227 no .
H26 H36A 2.1913 no .
H26 H36B 2.5906 no .
H28 H29A 2.8589 no .
H28 H29B 2.3770 no .
H28 H30A 2.8896 no .
H28 H30B 2.4449 no .
H28 H30C 3.5254 no .
H28 H31A 2.2425 no .
H28 H31B 2.2435 no .
H28 H32A 3.3965 no .
H28 H32B 3.4013 no .
H29A H30A 2.2490 no .
H29A H30B 2.7512 no .
H29A H30C 2.2084 no .
H29A H31A 3.0764 no .
H29A H32A 3.1435 no .
H29A H32B 2.1810 no .
H29B H30A 2.7517 no .
H29B H30B 2.2311 no .
H29B H30C 2.2258 no .
H29B H31A 2.2675 no .
H29B H31B 3.4823 no .
H29B H32B 2.7234 no .
H31A H32A 2.8819 no .
H31A H32B 2.3895 no .
H31A H32C 2.4066 no .
H31B H32A 2.3946 no .
H31B H32B 2.8820 no .
H31B H32C 2.4015 no .
H33 H34A 2.3449 no .
H33 H34B 2.3153 no .
H33 H36A 2.8613 no .
H33 H36B 2.4052 no .
H33 H37A 2.4808 no .
H33 H37B 2.9314 no .
H33 H37C 3.5586 no .
H34A H35A 2.8615 no .
H34A H35B 2.3736 no .
H34A H35C 2.3548 no .
H34A H36A 2.9512 no .
H34A H37A 3.0447 no .
H34A H37B 2.1904 no .
H34B H35A 2.3728 no .
H34B H35B 2.8616 no .
H34B H35C 2.3554 no .
H35A H36A 3.0996 no .
H35B H36A 2.2447 no .
H35B H37B 3.1078 no .
H36A H37A 2.8618 no .
H36A H37B 2.3709 no .
H36A H37C 2.3603 no .
H36B H37A 2.3745 no .
H36B H37B 2.8617 no .
H36B H37C 2.3565 no .
O38 H3 2.7824 no 1_455
O38 H13A 2.7831 no 1_455
O38 H14C 3.2929 no 1_455
O38 H24 3.3865 no 2_545
O38 H25 2.6995 no 2_545
O39 H18A 3.5512 no 4_454
O39 H29B 3.0171 no 4_454
O39 H31A 2.6840 no 4_454
O39 H34A 3.2638 no 1_455
O39 H35C 2.9184 no 1_455
O40 H4 2.6147 no 1_455
O40 H8 3.1014 no 2_555
O40 H9 2.6522 no 2_555
O40 H30A 3.1910 no 1_455
O40 H30B 3.1123 no 1_455
O40 H34B 3.1253 no 1_455
O40 H35A 3.3372 no 1_455
O40 H35C 3.4140 no 1_455
C8 H30A 3.3189 no 2_645
C8 H32A 3.2092 no 2_545
C9 H25 3.4174 no 2_545
C9 H35A 2.9507 no 2_645
C9 H35C 3.4688 no 2_645
C10 H35A 3.1874 no 2_645
C13 H24 3.3262 no 2_645
C13 H30A 3.5468 no 2_645
C14 H30C 3.5920 no 4_454
C14 H32C 3.2657 no 4_554
C15 H14B 3.5447 no 3_655
C15 H29A 3.5247 no 4_454
C15 H29B 3.5133 no 4_454
C15 H30C 3.4243 no 2_645
C15 H30C 3.5818 no 4_454
C16 H14C 3.0372 no 1_455
C16 H29A 3.2879 no 4_454
C16 H29B 3.3103 no 4_454
C16 H32B 3.4502 no 2_545
C16 H32B 3.4356 no 4_454
C18 H18B 3.3436 no 3_656
C18 H36B 3.4196 no 4_555
C19 H21A 3.3262 no 3_656
C19 H21C 3.5340 no 1_655
C19 H36A 3.2681 no 4_555
C19 H36B 3.3833 no 4_555
C20 H35B 3.4183 no 4_455
C20 H37B 3.5808 no 4_455
C21 H19A 3.3400 no 1_455
C21 H19C 3.4116 no 3_656
C21 H35B 3.1086 no 4_455
C21 H36A 3.2735 no 4_455
C21 H37B 3.4947 no 4_455
C21 H37C 3.5972 no 4_455
C24 H9 3.2875 no 2_555
C24 H13B 3.1113 no 2_655
C25 H9 3.1827 no 2_555
C25 H13B 3.5978 no 2_655
C25 H21B 3.5919 no 2_555
C26 H19B 3.5135 no 2_655
C29 H13B 3.3624 no 2_655
C29 H15A 3.1768 no 4_555
C29 H16A 3.4723 no 4_555
C29 H16C 3.4718 no 4_555
C29 H37A 3.1508 no 4_555
C30 H8 3.3710 no 2_655
C30 H13B 3.1385 no 2_655
C30 H15A 3.3109 no 4_555
C30 H15B 3.1572 no 2_655
C30 H32C 3.3190 no 1_655
C30 H37A 3.0965 no 4_555
C30 H37C 3.5113 no 4_555
C32 H8 3.2547 no 2_555
C32 H14B 3.5658 no 4_455
C32 H15B 3.5198 no 2_555
C32 H16B 3.5342 no 2_555
C32 H16C 3.5214 no 2_555
C32 H30C 3.5656 no 1_455
C35 H9 3.2580 no 2_655
C35 H10 3.4763 no 2_655
C35 H18A 3.5905 no 4_554
C35 H20A 3.4616 no 4_554
C35 H21A 3.4912 no 4_554
C36 H18A 3.4808 no 4_454
C36 H19A 3.1503 no 4_454
C36 H21C 3.2743 no 4_554
C37 H19A 3.4281 no 4_454
C37 H21C 2.9977 no 4_554
C37 H29B 3.2352 no 4_454
C37 H30B 2.9347 no 4_454
C38 H3 3.3382 no 1_455
C38 H13A 3.5844 no 1_455
C39 H34A 3.4806 no 1_455
C39 H34B 3.4767 no 1_455
C39 H35C 3.0370 no 1_455
C40 H4 2.9034 no 1_455
C40 H9 3.1963 no 2_555
C40 H34B 3.0805 no 1_455
C40 H35C 3.3371 no 1_455
H3 O38 2.7824 no 1_655
H3 C38 3.3382 no 1_655
H3 H21B 3.4207 no 1_655
H3 H21C 3.2312 no 1_655
H3 H25 3.3632 no 2_645
H3 H37C 3.5902 no 4_555
H4 O40 2.6147 no 1_655
H4 C40 2.9034 no 1_655
H4 H37C 3.5052 no 4_555
H8 O40 3.1014 no 2_545
H8 C30 3.3710 no 2_645
H8 C32 3.2547 no 2_545
H8 H24 3.5261 no 2_545
H8 H30A 2.7255 no 2_645
H8 H30C 3.2099 no 2_645
H8 H32A 2.4321 no 2_545
H8 H32C 3.3400 no 2_545
H9 O40 2.6522 no 2_545
H9 C24 3.2875 no 2_545
H9 C25 3.1827 no 2_545
H9 C35 3.2580 no 2_645
H9 C40 3.1963 no 2_545
H9 H24 3.4842 no 2_545
H9 H25 3.3088 no 2_545
H9 H32A 3.3235 no 2_545
H9 H35A 2.7266 no 2_645
H9 H35C 2.8965 no 2_645
H10 C35 3.4763 no 2_645
H10 H18A 3.4118 no 3_656
H10 H18B 3.1767 no 3_656
H10 H35A 3.1364 no 2_645
H10 H35B 3.4648 no 2_645
H10 H35C 3.2582 no 2_645
H13A O38 2.7831 no 1_655
H13A C38 3.5844 no 1_655
H13A H24 3.2148 no 2_645
H13A H25 3.1791 no 2_645
H13B C24 3.1113 no 2_645
H13B C25 3.5978 no 2_645
H13B C29 3.3624 no 2_645
H13B C30 3.1385 no 2_645
H13B H24 2.6435 no 2_645
H13B H25 3.5396 no 2_645
H13B H29A 2.7332 no 2_645
H13B H30A 2.6046 no 2_645
H13B H30C 3.0790 no 2_645
H14A H32C 3.1789 no 4_554
H14B C15 3.5447 no 3_655
H14B C32 3.5658 no 4_554
H14B H15A 3.3277 no 3_655
H14B H15B 2.9875 no 3_655
H14B H16C 3.3373 no 3_655
H14B H29A 3.5802 no 2_645
H14B H30C 2.7495 no 4_454
H14B H32B 3.4468 no 4_554
H14B H32C 2.8295 no 4_554
H14C O38 3.2929 no 1_655
H14C C16 3.0372 no 1_655
H14C H16A 2.8583 no 1_655
H14C H16B 2.7935 no 1_655
H14C H16C 2.9412 no 1_655
H14C H16C 3.5192 no 3_655
H14C H24 3.3714 no 2_645
H14C H29A 3.5252 no 2_645
H14C H32B 3.3058 no 4_554
H14C H32C 3.2543 no 4_554
H15A C29 3.1768 no 4_454
H15A C30 3.3109 no 4_454
H15A H14B 3.3277 no 3_655
H15A H15A 3.4694 no 3_655
H15A H15B 3.4333 no 3_655
H15A H29A 2.8645 no 4_454
H15A H29B 2.8525 no 4_454
H15A H30C 2.5989 no 4_454
H15B C30 3.1572 no 2_645
H15B C32 3.5198 no 2_545
H15B H14B 2.9875 no 3_655
H15B H15A 3.4333 no 3_655
H15B H30A 2.9713 no 2_645
H15B H30C 2.4801 no 2_645
H15B H32A 3.2156 no 2_545
H15B H32B 3.5534 no 2_545
H15B H32C 3.2208 no 2_545
H16A C29 3.4723 no 4_454
H16A H14C 2.8583 no 1_455
H16A H29A 3.2006 no 4_454
H16A H29B 2.8069 no 4_454
H16A H32B 3.1803 no 4_454
H16B C32 3.5342 no 2_545
H16B H14C 2.7935 no 1_455
H16B H24 2.9648 no 2_545
H16B H32A 3.0749 no 2_545
H16B H32B 3.1749 no 2_545
H16C C29 3.4718 no 4_454
H16C C32 3.5214 no 2_545
H16C H14B 3.3373 no 3_655
H16C H14C 2.9412 no 1_455
H16C H14C 3.5192 no 3_655
H16C H16C 3.0653 no 3_555
H16C H29A 2.7787 no 4_454
H16C H29B 3.2338 no 4_454
H16C H32A 3.4904 no 2_545
H16C H32B 2.9186 no 2_545
H16C H32B 2.7945 no 4_454
H17 H37C 3.2719 no 4_555
H18A O39 3.5512 no 4_555
H18A C35 3.5905 no 4_455
H18A C36 3.4808 no 4_555
H18A H10 3.4118 no 3_656
H18A H35B 3.2436 no 4_455
H18A H35C 3.0253 no 4_455
H18A H36A 3.5401 no 4_555
H18A H36B 2.6681 no 4_555
H18A H37C 3.5986 no 4_555
H18B C18 3.3436 no 3_656
H18B H10 3.1767 no 3_656
H18B H18B 2.4126 no 3_656
H18B H21A 3.2467 no 3_656
H18B H35B 3.4919 no 4_455
H19A C21 3.3400 no 1_655
H19A C36 3.1503 no 4_555
H19A C37 3.4281 no 4_555
H19A H21A 3.4610 no 1_655
H19A H21B 3.4347 no 1_655
H19A H21C 2.6476 no 1_655
H19A H36A 2.6691 no 4_555
H19A H36B 2.9782 no 4_555
H19A H37C 2.8076 no 4_555
H19B C26 3.5135 no 2_645
H19B H21A 3.3921 no 3_656
H19B H25 3.5569 no 2_645
H19B H26 2.8837 no 2_645
H19B H35A 3.2106 no 2_645
H19B H35B 3.2323 no 2_645
H19C C21 3.4116 no 3_656
H19C H19C 3.2189 no 3_756
H19C H21A 2.5970 no 3_656
H19C H21B 3.5090 no 3_656
H19C H26 3.5933 no 2_645
H19C H26 3.1184 no 4_555
H19C H36A 3.0505 no 4_555
H19C H36B 3.2865 no 4_555
H20A C35 3.4616 no 4_455
H20A H34A 3.4037 no 4_455
H20A H35B 2.8415 no 4_455
H20A H35C 3.3481 no 4_455
H20A H37B 3.0168 no 4_455
H21A C19 3.3262 no 3_656
H21A C35 3.4912 no 4_455
H21A H18B 3.2467 no 3_656
H21A H19A 3.4610 no 1_455
H21A H19B 3.3921 no 3_656
H21A H19C 2.5970 no 3_656
H21A H35B 2.5313 no 4_455
H21A H36A 3.0443 no 4_455
H21B C25 3.5919 no 2_545
H21B H3 3.4207 no 1_455
H21B H19A 3.4347 no 1_455
H21B H19C 3.5090 no 3_656
H21B H25 2.8001 no 2_545
H21C C19 3.5340 no 1_455
H21C C36 3.2743 no 4_455
H21C C37 2.9977 no 4_455
H21C H3 3.2312 no 1_455
H21C H19A 2.6476 no 1_455
H21C H35B 3.0881 no 4_455
H21C H36A 2.6397 no 4_455
H21C H37B 2.7690 no 4_455
H21C H37C 2.6396 no 4_455
H24 O38 3.3865 no 2_555
H24 C13 3.3262 no 2_655
H24 H8 3.5261 no 2_555
H24 H9 3.4842 no 2_555
H24 H13A 3.2148 no 2_655
H24 H13B 2.6435 no 2_655
H24 H14C 3.3714 no 2_655
H24 H16B 2.9648 no 2_555
H25 O38 2.6995 no 2_555
H25 C9 3.4174 no 2_555
H25 H3 3.3632 no 2_655
H25 H9 3.3088 no 2_555
H25 H13A 3.1791 no 2_655
H25 H13B 3.5396 no 2_655
H25 H19B 3.5569 no 2_655
H25 H21B 2.8001 no 2_555
H26 H19B 2.8837 no 2_655
H26 H19C 3.5933 no 2_655
H26 H19C 3.1184 no 4_454
H28 H37C 3.2774 no 4_555
H29A C15 3.5247 no 4_555
H29A C16 3.2879 no 4_555
H29A H13B 2.7332 no 2_655
H29A H14B 3.5802 no 2_655
H29A H14C 3.5252 no 2_655
H29A H15A 2.8645 no 4_555
H29A H16A 3.2006 no 4_555
H29A H16C 2.7787 no 4_555
H29B O39 3.0171 no 4_555
H29B C15 3.5133 no 4_555
H29B C16 3.3103 no 4_555
H29B C37 3.2352 no 4_555
H29B H15A 2.8525 no 4_555
H29B H16A 2.8069 no 4_555
H29B H16C 3.2338 no 4_555
H29B H37A 2.4281 no 4_555
H29B H37C 3.2264 no 4_555
H30A O40 3.1910 no 1_655
H30A C8 3.3189 no 2_655
H30A C13 3.5468 no 2_655
H30A H8 2.7255 no 2_655
H30A H13B 2.6046 no 2_655
H30A H15B 2.9713 no 2_655
H30B O40 3.1123 no 1_655
H30B C37 2.9347 no 4_555
H30B H32C 3.1062 no 1_655
H30B H37A 2.6364 no 4_555
H30B H37B 2.9745 no 4_555
H30B H37C 2.7025 no 4_555
H30C C14 3.5920 no 4_555
H30C C15 3.4243 no 2_655
H30C C15 3.5818 no 4_555
H30C C32 3.5656 no 1_655
H30C H8 3.2099 no 2_655
H30C H13B 3.0790 no 2_655
H30C H14B 2.7495 no 4_555
H30C H15A 2.5989 no 4_555
H30C H15B 2.4801 no 2_655
H30C H32A 3.5259 no 1_655
H30C H32C 2.7666 no 1_655
H30C H37A 3.0757 no 4_555
H31A O39 2.6840 no 4_555
H32A C8 3.2092 no 2_555
H32A H8 2.4321 no 2_555
H32A H9 3.3235 no 2_555
H32A H15B 3.2156 no 2_555
H32A H16B 3.0749 no 2_555
H32A H16C 3.4904 no 2_555
H32A H30C 3.5259 no 1_455
H32B C16 3.4502 no 2_555
H32B C16 3.4356 no 4_555
H32B H14B 3.4468 no 4_455
H32B H14C 3.3058 no 4_455
H32B H15B 3.5534 no 2_555
H32B H16A 3.1803 no 4_555
H32B H16B 3.1749 no 2_555
H32B H16C 2.9186 no 2_555
H32B H16C 2.7945 no 4_555
H32C C14 3.2657 no 4_455
H32C C30 3.3190 no 1_455
H32C H8 3.3400 no 2_555
H32C H14A 3.1789 no 4_455
H32C H14B 2.8295 no 4_455
H32C H14C 3.2543 no 4_455
H32C H15B 3.2208 no 2_555
H32C H30B 3.1062 no 1_455
H32C H30C 2.7666 no 1_455
H32C H37B 3.3159 no 4_455
H34A O39 3.2638 no 1_655
H34A C39 3.4806 no 1_655
H34A H20A 3.4037 no 4_554
H34B O40 3.1253 no 1_655
H34B C39 3.4767 no 1_655
H34B C40 3.0805 no 1_655
H35A O40 3.3372 no 1_655
H35A C9 2.9507 no 2_655
H35A C10 3.1874 no 2_655
H35A H9 2.7266 no 2_655
H35A H10 3.1364 no 2_655
H35A H19B 3.2106 no 2_655
H35B C20 3.4183 no 4_554
H35B C21 3.1086 no 4_554
H35B H10 3.4648 no 2_655
H35B H18A 3.2436 no 4_554
H35B H18B 3.4919 no 4_554
H35B H19B 3.2323 no 2_655
H35B H20A 2.8415 no 4_554
H35B H21A 2.5313 no 4_554
H35B H21C 3.0881 no 4_554
H35C O39 2.9184 no 1_655
H35C O40 3.4140 no 1_655
H35C C9 3.4688 no 2_655
H35C C39 3.0370 no 1_655
H35C C40 3.3371 no 1_655
H35C H9 2.8965 no 2_655
H35C H10 3.2582 no 2_655
H35C H18A 3.0253 no 4_554
H35C H20A 3.3481 no 4_554
H36A C19 3.2681 no 4_454
H36A C21 3.2735 no 4_554
H36A H18A 3.5401 no 4_454
H36A H19A 2.6691 no 4_454
H36A H19C 3.0505 no 4_454
H36A H21A 3.0443 no 4_554
H36A H21C 2.6397 no 4_554
H36B C18 3.4196 no 4_454
H36B C19 3.3833 no 4_454
H36B H18A 2.6681 no 4_454
H36B H19A 2.9782 no 4_454
H36B H19C 3.2865 no 4_454
H37A C29 3.1508 no 4_454
H37A C30 3.0965 no 4_454
H37A H29B 2.4281 no 4_454
H37A H30B 2.6364 no 4_454
H37A H30C 3.0757 no 4_454
H37B C20 3.5808 no 4_554
H37B C21 3.4947 no 4_554
H37B H20A 3.0168 no 4_554
H37B H21C 2.7690 no 4_554
H37B H30B 2.9745 no 4_454
H37B H32C 3.3159 no 4_554
H37C C21 3.5972 no 4_554
H37C C30 3.5113 no 4_454
H37C H3 3.5902 no 4_454
H37C H4 3.5052 no 4_454
H37C H17 3.2719 no 4_454
H37C H18A 3.5986 no 4_454
H37C H19A 2.8076 no 4_454
H37C H21C 2.6396 no 4_554
H37C H28 3.2774 no 4_454
H37C H29B 3.2264 no 4_454
H37C H30B 2.7025 no 4_454

loop_
_geom_torsion_atom_site_label_1
_geom_torsion_atom_site_label_2
_geom_torsion_atom_site_label_3
_geom_torsion_atom_site_label_4
_geom_torsion
_geom_torsion_publ_flag
C38 Ni1 C1 N2 13.2(4) no
C38 Ni1 C1 N5 -169.2(4) no
C39 Ni1 C1 N2 -105.8(4) no
C39 Ni1 C1 N5 71.7(4) no
C40 Ni1 C1 N2 134.0(4) no
C40 Ni1 C1 N5 -48.5(4) no
C1 N2 C3 C4 -0.2(5) no
C3 N2 C1 Ni1 178.3(4) no
C3 N2 C1 N5 0.3(5) no
C1 N2 C6 C7 86.3(5) no
C1 N2 C6 C11 -96.7(5) no
C6 N2 C1 Ni1 -5.5(7) no
C6 N2 C1 N5 176.5(4) no
C3 N2 C6 C7 -97.9(5) no
C3 N2 C6 C11 79.1(5) no
C6 N2 C3 C4 -176.6(4) no
C1 N5 C4 C3 0.2(5) no
C4 N5 C1 Ni1 -178.3(4) no
C4 N5 C1 N2 -0.3(5) no
C1 N5 C22 C23 94.5(5) no
C1 N5 C22 C27 -88.1(5) no
C22 N5 C1 Ni1 3.8(7) no
C22 N5 C1 N2 -178.2(4) no
C4 N5 C22 C23 -83.2(5) no
C4 N5 C22 C27 94.3(5) no
C22 N5 C4 C3 178.2(4) no
N2 C3 C4 N5 -0.0(5) no
N2 C6 C7 C8 176.4(3) no
N2 C6 C7 C12 0.3(6) no
N2 C6 C11 C10 -177.1(3) no
N2 C6 C11 C17 4.8(6) no
C7 C6 C11 C10 -0.2(6) no
C7 C6 C11 C17 -178.3(4) no
C11 C6 C7 C8 -0.4(6) no
C11 C6 C7 C12 -176.6(4) no
C6 C7 C8 C9 1.0(6) no
C6 C7 C12 C13 84.6(5) no
C6 C7 C12 C15 -152.2(4) no
C8 C7 C12 C13 -91.3(4) no
C8 C7 C12 C15 31.9(5) no
C12 C7 C8 C9 177.1(4) no
C7 C8 C9 C10 -0.9(7) no
C8 C9 C10 C11 0.2(7) no
C9 C10 C11 C6 0.4(6) no
C9 C10 C11 C17 178.5(4) no
C6 C11 C17 C18 -137.2(4) no
C6 C11 C17 C20 95.1(5) no
C10 C11 C17 C18 44.8(6) no
C10 C11 C17 C20 -82.9(5) no
C7 C12 C13 C14 -169.6(3) no
C7 C12 C15 C16 58.5(5) no
C13 C12 C15 C16 -179.0(4) no
C15 C12 C13 C14 65.0(5) no
C11 C17 C18 C19 58.5(5) no
C11 C17 C20 C21 59.2(5) no
C18 C17 C20 C21 -68.4(5) no
C20 C17 C18 C19 -174.9(4) no
N5 C22 C23 C24 179.3(3) no
N5 C22 C23 C28 1.9(6) no
N5 C22 C27 C26 -179.7(3) no
N5 C22 C27 C33 -2.2(6) no
C23 C22 C27 C26 -2.3(6) no
C23 C22 C27 C33 175.1(4) no
C27 C22 C23 C24 1.9(6) no
C27 C22 C23 C28 -175.5(4) no
C22 C23 C24 C25 -0.4(7) no
C22 C23 C28 C29 121.0(5) no
C22 C23 C28 C31 -94.2(8) no
C24 C23 C28 C29 -56.3(7) no
C24 C23 C28 C31 88.5(8) no
C28 C23 C24 C25 177.0(5) no
C23 C24 C25 C26 -0.6(8) no
C24 C25 C26 C27 0.2(8) no
C25 C26 C27 C22 1.2(7) no
C25 C26 C27 C33 -176.3(4) no
C22 C27 C33 C34 -84.2(5) no
C22 C27 C33 C36 148.6(4) no
C26 C27 C33 C34 93.2(5) no
C26 C27 C33 C36 -34.0(6) no
C23 C28 C29 C30 -51.1(8) no
C23 C28 C31 C32 -69.2(9) no
C29 C28 C31 C32 76.5(7) no
C31 C28 C29 C30 156.7(6) no
C27 C33 C34 C35 -61.2(5) no
C27 C33 C36 C37 -168.2(4) no
C34 C33 C36 C37 65.4(5) no
C36 C33 C34 C35 65.6(5) no
